data_7228162
loop_
_publ_author_name
'H\"ubscher, J\"org'
'Seichter, Wilhelm'
'Weber, Edwin'

_publ_section_title
;
 Intermolecular contacts in the crystal structures of specifically varied
 halogen and protonic group substituted azines
;
_journal_name_full CrystEngComm
_journal_paper_doi 10.1039/C7CE00548B
_journal_year 2017
_chemical_formula_moiety 'C7 H3 Cl2 N'
_chemical_formula_sum 'C7 H3 Cl2 N'
_chemical_formula_weight 172.00
_chemical_name_systematic
;
 ?
;
_space_group_crystal_system monoclinic
_space_group_IT_number 14
_space_group_name_Hall '-P 2yn'
_space_group_name_H-M_alt 'P 1 21/n 1'
_symmetry_space_group_name_Hall '-P 2yn'
_symmetry_space_group_name_H-M 'P 1 21/n 1'
_atom_sites_solution_hydrogens geom
_audit_creation_method SHELXL-2013
_audit_update_record
;
2017-03-16 deposited with the CCDC.
2017-05-02 downloaded from the CCDC.
;
_cell_angle_alpha 90
_cell_angle_beta 95.936(1)
_cell_angle_gamma 90
_cell_formula_units_Z 4
_cell_length_a 3.8613(1)
_cell_length_b 11.4201(2)
_cell_length_c 16.0731(3)
_cell_measurement_reflns_used 3372
_cell_measurement_temperature 153(2)
_cell_measurement_theta_max 33.18
_cell_measurement_theta_min 3.11
_cell_volume 704.97(3)
_computing_cell_refinement 'SAINT-NT (Sheldrick, 2008)'
_computing_data_collection 'Kappa APEX 2 (Bruker-AXS)'
_computing_data_reduction SAINT
_computing_molecular_graphics 'ORTEP-3 (Farrugia)'
_computing_publication_material SHELXTL
_computing_structure_refinement 'SHELXL-97 (Sheldrick, 1997)'
_computing_structure_solution 'SHELXS-97 (Sheldrick, 1990)'
_diffrn_ambient_temperature 153(2)
_diffrn_measured_fraction_theta_full 0.999
_diffrn_measured_fraction_theta_max 1.000
_diffrn_measurement_device_type 'CCD area detector'
_diffrn_measurement_method 'phi and omega scans'
_diffrn_radiation_type MoK\a
_diffrn_radiation_wavelength 0.71073
_diffrn_reflns_av_R_equivalents 0.0192
_diffrn_reflns_av_unetI/netI 0.0120
_diffrn_reflns_Laue_measured_fraction_full 0.999
_diffrn_reflns_Laue_measured_fraction_max 1.000
_diffrn_reflns_limit_h_max 5
_diffrn_reflns_limit_h_min -5
_diffrn_reflns_limit_k_max 17
_diffrn_reflns_limit_k_min -17
_diffrn_reflns_limit_l_max 24
_diffrn_reflns_limit_l_min -24
_diffrn_reflns_number 16341
_diffrn_reflns_point_group_measured_fraction_full 0.999
_diffrn_reflns_point_group_measured_fraction_max 1.000
_diffrn_reflns_theta_full 25.242
_diffrn_reflns_theta_max 32.387
_diffrn_reflns_theta_min 2.548
_exptl_absorpt_coefficient_mu 0.827
_exptl_absorpt_correction_T_max 0.8520
_exptl_absorpt_correction_T_min 0.7072
_exptl_absorpt_correction_type multi-scan
_exptl_absorpt_process_details 'SADABS (Bruker, 2008)'
_exptl_crystal_colour colourless
_exptl_crystal_density_diffrn 1.621
_exptl_crystal_description irregular
_exptl_crystal_F_000 344
_exptl_crystal_size_max 0.450
_exptl_crystal_size_mid 0.210
_exptl_crystal_size_min 0.200
_refine_diff_density_max 0.398
_refine_diff_density_min -0.213
_refine_diff_density_rms 0.048
_refine_ls_extinction_method none
_refine_ls_goodness_of_fit_ref 1.075
_refine_ls_hydrogen_treatment constr
_refine_ls_matrix_type full
_refine_ls_number_parameters 91
_refine_ls_number_reflns 2526
_refine_ls_number_restraints 0
_refine_ls_restrained_S_all 1.075
_refine_ls_R_factor_all 0.0280
_refine_ls_R_factor_gt 0.0238
_refine_ls_shift/su_max 0.001
_refine_ls_shift/su_mean 0.000
_refine_ls_structure_factor_coef Fsqd
_refine_ls_weighting_details 'w=1/[\s^2^(Fo^2^)+(0.0293P)^2^+0.2111P] where P=(Fo^2^+2Fc^2^)/3'
_refine_ls_weighting_scheme calc
_refine_ls_wR_factor_gt 0.0623
_refine_ls_wR_factor_ref 0.0650
_reflns_Friedel_coverage 0.000
_reflns_number_gt 2264
_reflns_number_total 2526
_reflns_threshold_expression 'I > 2\s(I)'
_cod_data_source_file c7ce00548b2.cif
_cod_data_source_block Johu27fin
_cod_database_code 7228162
_shelx_space_group_comment
;
The symmetry employed for this shelxl refinement is uniquely defined
by the following loop, which should always be used as a source of
symmetry information in preference to the above space-group names.
They are only intended as comments.
;
_shelx_estimated_absorpt_t_min 0.707
_shelx_estimated_absorpt_t_max 0.852
_shelxl_version_number 2013-4

loop_
_space_group_symop_operation_xyz
'x, y, z'
'-x+1/2, y+1/2, -z+1/2'
'-x, -y, -z'
'x-1/2, -y-1/2, z-1/2'

loop_
_atom_site_label
_atom_site_type_symbol
_atom_site_fract_x
_atom_site_fract_y
_atom_site_fract_z
_atom_site_U_iso_or_equiv
_atom_site_adp_type
_atom_site_occupancy
_atom_site_site_symmetry_order
_atom_site_calc_flag
_atom_site_refinement_flags_posn
_atom_site_refinement_flags_adp
Cl1 Cl 0.21734(7) 0.53574(2) 0.90408(2) 0.02866(7) Uani 1 1 d . .
Cl2 Cl -0.42657(6) 0.47308(2) 0.60895(2) 0.02669(7) Uani 1 1 d . .
N1 N -0.0939(2) 0.48412(7) 0.75769(5) 0.02064(14) Uani 1 1 d . .
C1 C 0.0836(2) 0.43860(8) 0.82502(5) 0.01930(15) Uani 1 1 d . .
C2 C 0.1682(2) 0.31993(8) 0.83486(6) 0.02015(16) Uani 1 1 d . .
C3 C 0.0550(3) 0.24616(8) 0.76820(6) 0.02419(18) Uani 1 1 d . .
H3 H 0.1068 0.1649 0.7715 0.029 Uiso 1 1 calc R U
C4 C -0.1323(2) 0.29123(8) 0.69740(6) 0.02340(17) Uani 1 1 d . .
H4 H -0.2137 0.2424 0.6516 0.028 Uiso 1 1 calc R U
C5 C -0.1961(2) 0.41056(8) 0.69617(5) 0.01974(15) Uani 1 1 d . .
C6 C 0.3614(3) 0.27515(9) 0.90880(6) 0.02462(17) Uani 1 1 d . .
C7 C 0.5235(3) 0.23340(10) 0.96834(7) 0.0312(2) Uani 1 1 d . .
H7 H 0.6531 0.2000 1.0160 0.037 Uiso 1 1 calc R U

loop_
_atom_site_aniso_label
_atom_site_aniso_U_11
_atom_site_aniso_U_22
_atom_site_aniso_U_33
_atom_site_aniso_U_23
_atom_site_aniso_U_13
_atom_site_aniso_U_12
Cl1 0.03769(13) 0.02390(11) 0.02254(11) -0.00360(8) -0.00576(9) -0.00045(8)
Cl2 0.02966(12) 0.02847(12) 0.02057(11) 0.00138(8) -0.00387(8) -0.00021(8)
N1 0.0231(3) 0.0196(3) 0.0189(3) 0.0002(3) 0.0003(3) -0.0001(3)
C1 0.0199(3) 0.0189(4) 0.0189(4) -0.0003(3) 0.0016(3) -0.0019(3)
C2 0.0193(3) 0.0200(4) 0.0214(4) 0.0029(3) 0.0037(3) 0.0001(3)
C3 0.0288(4) 0.0177(4) 0.0264(4) 0.0010(3) 0.0040(3) -0.0004(3)
C4 0.0269(4) 0.0200(4) 0.0232(4) -0.0026(3) 0.0022(3) -0.0034(3)
C5 0.0196(3) 0.0213(4) 0.0183(3) 0.0008(3) 0.0018(3) -0.0018(3)
C6 0.0250(4) 0.0232(4) 0.0259(4) 0.0031(3) 0.0040(3) 0.0016(3)
C7 0.0326(5) 0.0310(5) 0.0293(5) 0.0049(4) -0.0001(4) 0.0057(4)

loop_
_atom_type_symbol
_atom_type_description
_atom_type_scat_dispersion_real
_atom_type_scat_dispersion_imag
_atom_type_scat_source
C C 0.0033 0.0016 'International Tables Vol C Tables 4.2.6.8 and 6.1.1.4'
H H 0.0000 0.0000 'International Tables Vol C Tables 4.2.6.8 and 6.1.1.4'
N N 0.0061 0.0033 'International Tables Vol C Tables 4.2.6.8 and 6.1.1.4'
Cl Cl 0.1484 0.1585 'International Tables Vol C Tables 4.2.6.8 and 6.1.1.4'

loop_
_geom_angle_atom_site_label_1
_geom_angle_atom_site_label_2
_geom_angle_atom_site_label_3
_geom_angle
C1 N1 C5 116.68(8)
N1 C1 C2 124.54(8)
N1 C1 Cl1 116.05(7)
C2 C1 Cl1 119.40(7)
C3 C2 C1 116.51(8)
C3 C2 C6 121.10(9)
C1 C2 C6 122.39(9)
C4 C3 C2 120.15(9)
C4 C3 H3 119.9
C2 C3 H3 119.9
C3 C4 C5 117.07(8)
C3 C4 H4 121.5
C5 C4 H4 121.5
N1 C5 C4 125.04(8)
N1 C5 Cl2 115.47(7)
C4 C5 Cl2 119.49(7)
C7 C6 C2 177.07(11)
C6 C7 H7 180.0

loop_
_geom_bond_atom_site_label_1
_geom_bond_atom_site_label_2
_geom_bond_distance
Cl1 C1 1.7252(9)
Cl2 C5 1.7347(9)
N1 C1 1.3258(11)
N1 C5 1.3260(11)
C1 C2 1.3992(13)
C2 C3 1.3971(13)
C2 C6 1.4308(13)
C3 C4 1.3830(13)
C3 H3 0.9500
C4 C5 1.3847(13)
C4 H4 0.9500
C6 C7 1.1877(14)
C7 H7 0.9500

loop_
_geom_torsion_atom_site_label_1
_geom_torsion_atom_site_label_2
_geom_torsion_atom_site_label_3
_geom_torsion_atom_site_label_4
_geom_torsion
C5 N1 C1 C2 0.04(13)
C5 N1 C1 Cl1 179.50(7)
N1 C1 C2 C3 0.04(13)
Cl1 C1 C2 C3 -179.40(7)
N1 C1 C2 C6 179.83(9)
Cl1 C1 C2 C6 0.39(12)
C1 C2 C3 C4 -0.39(13)
C6 C2 C3 C4 179.82(9)
C2 C3 C4 C5 0.63(14)
C1 N1 C5 C4 0.23(13)
C1 N1 C5 Cl2 -179.84(6)
C3 C4 C5 N1 -0.57(14)
C3 C4 C5 Cl2 179.50(7)
